data_7708735
loop_
_publ_author_name
'Tang, Ru-Ling'
'Lian, Xin'
'Yao, Wen-Dong'
'Liu, Wen-Long'
'Guo, Sheng-Ping'

_publ_section_title
;
 K3Na(TaF7)(SiF6): A Mixed-anion Pentanary Fluoride with Zero Dimensional
 Anions Exhibiting Large Band Gap
;
_journal_name_full 'Dalton Transactions'
_journal_paper_doi 10.1039/D1DT03320D
_journal_year 2021
_chemical_formula_sum 'F13 K3 Na Si Ta'
_chemical_formula_weight 596.33
_space_group_crystal_system orthorhombic
_space_group_IT_number 71
_space_group_name_Hall '-I 2 2'
_space_group_name_H-M_alt 'I m m m'
_audit_creation_method SHELXL-2014
_audit_update_record
;
2021-09-06 deposited with the CCDC.	2021-10-19 downloaded from the CCDC.
;
_cell_angle_alpha 90
_cell_angle_beta 90
_cell_angle_gamma 90
_cell_formula_units_Z 4
_cell_length_a 5.6809(4)
_cell_length_b 11.8816(9)
_cell_length_c 16.2733(13)
_cell_measurement_reflns_used 2425
_cell_measurement_temperature 293(2)
_cell_measurement_theta_max 30.3659
_cell_measurement_theta_min 2.5032
_cell_volume 1098.42(14)
_computing_structure_refinement 'SHELXL-2014 (Sheldrick, 2014)'
_diffrn_ambient_temperature 293(2)
_diffrn_measured_fraction_theta_full 1.000
_diffrn_measured_fraction_theta_max 1.000
_diffrn_measurement_device_type 'Bruker APEX II CCD'
_diffrn_radiation_type MoK\a
_diffrn_radiation_wavelength 0.71073
_diffrn_reflns_av_R_equivalents 0.0436
_diffrn_reflns_av_unetI/netI 0.0352
_diffrn_reflns_Laue_measured_fraction_full 1.000
_diffrn_reflns_Laue_measured_fraction_max 1.000
_diffrn_reflns_limit_h_max 6
_diffrn_reflns_limit_h_min -8
_diffrn_reflns_limit_k_max 16
_diffrn_reflns_limit_k_min -16
_diffrn_reflns_limit_l_max 23
_diffrn_reflns_limit_l_min -23
_diffrn_reflns_number 4605
_diffrn_reflns_point_group_measured_fraction_full 1.000
_diffrn_reflns_point_group_measured_fraction_max 1.000
_diffrn_reflns_theta_full 25.242
_diffrn_reflns_theta_max 30.469
_diffrn_reflns_theta_min 2.122
_exptl_absorpt_coefficient_mu 11.451
_exptl_absorpt_correction_T_max 0.838
_exptl_absorpt_correction_T_min 0.838
_exptl_absorpt_correction_type none
_exptl_crystal_colour colorless
_exptl_crystal_density_diffrn 3.606
_exptl_crystal_description rod
_exptl_crystal_F_000 1088
_exptl_crystal_size_max 0.05
_exptl_crystal_size_mid 0.03
_exptl_crystal_size_min 0.02
_refine_diff_density_max 1.077
_refine_diff_density_min -0.920
_refine_diff_density_rms 0.190
_refine_ls_extinction_method none
_refine_ls_goodness_of_fit_ref 1.091
_refine_ls_hydrogen_treatment undef
_refine_ls_matrix_type full
_refine_ls_number_parameters 62
_refine_ls_number_reflns 980
_refine_ls_number_restraints 0
_refine_ls_restrained_S_all 1.091
_refine_ls_R_factor_all 0.0275
_refine_ls_R_factor_gt 0.0219
_refine_ls_shift/su_max 0.000
_refine_ls_shift/su_mean 0.000
_refine_ls_structure_factor_coef Fsqd
_refine_ls_weighting_details 'w=1/[\s^2^(Fo^2^)+(0.0148P)^2^+3.3194P] where P=(Fo^2^+2Fc^2^)/3'
_refine_ls_weighting_scheme calc
_refine_ls_wR_factor_gt 0.0454
_refine_ls_wR_factor_ref 0.0467
_reflns_Friedel_coverage 0.000
_reflns_number_gt 896
_reflns_number_total 980
_reflns_threshold_expression 'I > 2\s(I)'
_cod_data_source_file d1dt03320d2.cif
_cod_data_source_block 1
_cod_database_code 7708735
_shelx_space_group_comment
;
The symmetry employed for this shelxl refinement is uniquely defined
by the following loop, which should always be used as a source of
symmetry information in preference to the above space-group names.
They are only intended as comments.
;
_shelxl_version_number 2014-3

loop_
_space_group_symop_operation_xyz
'x, y, z'
'-x, -y, z'
'-x, y, -z'
'x, -y, -z'
'x+1/2, y+1/2, z+1/2'
'-x+1/2, -y+1/2, z+1/2'
'-x+1/2, y+1/2, -z+1/2'
'x+1/2, -y+1/2, -z+1/2'
'-x, -y, -z'
'x, y, -z'
'x, -y, z'
'-x, y, z'
'-x+1/2, -y+1/2, -z+1/2'
'x+1/2, y+1/2, -z+1/2'
'x+1/2, -y+1/2, z+1/2'
'-x+1/2, y+1/2, z+1/2'

loop_
_atom_site_label
_atom_site_type_symbol
_atom_site_fract_x
_atom_site_fract_y
_atom_site_fract_z
_atom_site_U_iso_or_equiv
_atom_site_adp_type
_atom_site_occupancy
_atom_site_site_symmetry_order
_atom_site_calc_flag
_atom_site_refinement_flags_posn
_atom_site_refinement_flags_adp
_atom_site_refinement_flags_occupancy
_atom_site_disorder_assembly
_atom_site_disorder_group
Si1 Si -0.5000 0.23003(14) 0.0000 0.0107(3) Uani 1 4 d S T P . .
Ta1 Ta 0.0000 0.0000 0.26992(2) 0.01282(8) Uani 1 4 d S T P . .
K1 K 0.0000 0.28721(10) 0.13955(7) 0.0243(2) Uani 1 2 d S T P . .
K2 K -0.5000 0.0000 0.13278(9) 0.0176(3) Uani 1 4 d S T P . .
Na1 Na 0.0000 0.0000 0.0000 0.0137(7) Uani 1 8 d S T P . .
Na2 Na -0.5000 0.5000 0.0000 0.0231(9) Uani 1 8 d S T P . .
F1 F -0.5000 0.2285(3) 0.10229(17) 0.0268(7) Uani 1 2 d S T P . .
F2 F 0.2209(4) 0.11723(17) 0.24318(13) 0.0230(5) Uani 1 1 d . . . . .
F3 F -0.7117(5) 0.3286(2) 0.0000 0.0220(6) Uani 1 2 d S T P . .
F4 F 0.2068(6) 0.0000 0.36419(18) 0.0304(7) Uani 1 2 d S T P . .
F5 F -0.7085(5) 0.1272(2) 0.0000 0.0284(7) Uani 1 2 d S T P . .
F6 F 0.0000 0.0000 0.1451(2) 0.0220(9) Uani 1 4 d S T P . .

loop_
_atom_site_aniso_label
_atom_site_aniso_U_11
_atom_site_aniso_U_22
_atom_site_aniso_U_33
_atom_site_aniso_U_23
_atom_site_aniso_U_13
_atom_site_aniso_U_12
Si1 0.0106(8) 0.0094(7) 0.0120(8) 0.000 0.000 0.000
Ta1 0.01247(14) 0.01479(12) 0.01119(13) 0.000 0.000 0.000
K1 0.0204(6) 0.0307(6) 0.0218(5) -0.0028(5) 0.000 0.000
K2 0.0164(7) 0.0182(6) 0.0182(7) 0.000 0.000 0.000
Na1 0.0128(18) 0.0132(16) 0.0151(17) 0.000 0.000 0.000
Na2 0.039(3) 0.0116(17) 0.018(2) 0.000 0.000 0.000
F1 0.0386(19) 0.0293(16) 0.0123(14) 0.0025(12) 0.000 0.000
F2 0.0203(11) 0.0226(10) 0.0260(11) 0.0001(8) 0.0008(8) -0.0085(9)
F3 0.0165(15) 0.0203(14) 0.0293(16) 0.000 0.000 0.0067(12)
F4 0.0307(19) 0.0394(18) 0.0210(16) 0.000 -0.0095(13) 0.000
F5 0.0222(17) 0.0211(14) 0.0418(19) 0.000 0.000 -0.0121(14)
F6 0.023(2) 0.036(2) 0.0067(17) 0.000 0.000 0.000

loop_
_atom_type_symbol
_atom_type_description
_atom_type_scat_dispersion_real
_atom_type_scat_dispersion_imag
_atom_type_scat_source
F F 0.0171 0.0103 'International Tables Vol C Tables 4.2.6.8 and 6.1.1.4'
Na Na 0.0362 0.0249 'International Tables Vol C Tables 4.2.6.8 and 6.1.1.4'
Si Si 0.0817 0.0704 'International Tables Vol C Tables 4.2.6.8 and 6.1.1.4'
K K 0.2009 0.2494 'International Tables Vol C Tables 4.2.6.8 and 6.1.1.4'
Ta Ta -0.7052 6.5227 'International Tables Vol C Tables 4.2.6.8 and 6.1.1.4'

loop_
_geom_angle_atom_site_label_1
_geom_angle_atom_site_label_2
_geom_angle_atom_site_label_3
_geom_angle
_geom_angle_site_symmetry_1
_geom_angle_site_symmetry_3
_geom_angle_publ_flag
F1 Si1 F1 178.8(2) 10 . ?
F1 Si1 F3 90.43(8) 10 3_455 ?
F1 Si1 F3 90.43(8) . 3_455 ?
F1 Si1 F3 90.43(8) 10 . ?
F1 Si1 F3 90.43(8) . . ?
F3 Si1 F3 91.5(2) 3_455 . ?
F1 Si1 F5 89.56(8) 10 . ?
F1 Si1 F5 89.56(8) . . ?
F3 Si1 F5 178.35(17) 3_455 . ?
F3 Si1 F5 90.13(15) . . ?
F1 Si1 F5 89.56(8) 10 3_455 ?
F1 Si1 F5 89.56(8) . 3_455 ?
F3 Si1 F5 90.13(15) 3_455 3_455 ?
F3 Si1 F5 178.35(17) . 3_455 ?
F5 Si1 F5 88.2(2) . 3_455 ?
F1 Si1 Na2 90.61(12) 10 . ?
F1 Si1 Na2 90.61(12) . . ?
F3 Si1 Na2 45.76(11) 3_455 . ?
F3 Si1 Na2 45.76(11) . . ?
F5 Si1 Na2 135.89(11) . . ?
F5 Si1 Na2 135.89(11) 3_455 . ?
F1 Si1 K2 127.72(13) 10 . ?
F1 Si1 K2 51.06(11) . . ?
F3 Si1 K2 123.18(7) 3_455 . ?
F3 Si1 K2 123.18(7) . . ?
F5 Si1 K2 55.72(8) . . ?
F5 Si1 K2 55.72(8) 3_455 . ?
Na2 Si1 K2 141.67(3) . . ?
F1 Si1 K2 51.06(11) 10 9_455 ?
F1 Si1 K2 127.72(13) . 9_455 ?
F3 Si1 K2 123.18(7) 3_455 9_455 ?
F3 Si1 K2 123.18(7) . 9_455 ?
F5 Si1 K2 55.72(8) . 9_455 ?
F5 Si1 K2 55.72(8) 3_455 9_455 ?
Na2 Si1 K2 141.67(3) . 9_455 ?
K2 Si1 K2 76.66(5) . 9_455 ?
F1 Si1 K1 52.28(3) 10 10_455 ?
F1 Si1 K1 128.01(3) . 10_455 ?
F3 Si1 K1 114.96(9) 3_455 10_455 ?
F3 Si1 K1 47.30(6) . 10_455 ?
F5 Si1 K1 66.26(8) . 10_455 ?
F5 Si1 K1 131.78(8) 3_455 10_455 ?
Na2 Si1 K1 79.42(3) . 10_455 ?
K2 Si1 K1 121.65(3) . 10_455 ?
K2 Si1 K1 76.31(2) 9_455 10_455 ?
F1 Si1 K1 52.28(3) 10 10 ?
F1 Si1 K1 128.01(3) . 10 ?
F3 Si1 K1 47.30(6) 3_455 10 ?
F3 Si1 K1 114.96(9) . 10 ?
F5 Si1 K1 131.78(8) . 10 ?
F5 Si1 K1 66.26(8) 3_455 10 ?
Na2 Si1 K1 79.42(3) . 10 ?
K2 Si1 K1 121.65(3) . 10 ?
K2 Si1 K1 76.31(2) 9_455 10 ?
K1 Si1 K1 100.31(3) 10_455 10 ?
F1 Si1 K1 128.01(3) 10 1_455 ?
F1 Si1 K1 52.28(3) . 1_455 ?
F3 Si1 K1 114.96(9) 3_455 1_455 ?
F3 Si1 K1 47.30(6) . 1_455 ?
F5 Si1 K1 66.26(8) . 1_455 ?
F5 Si1 K1 131.78(8) 3_455 1_455 ?
Na2 Si1 K1 79.42(3) . 1_455 ?
K2 Si1 K1 76.31(2) . 1_455 ?
K2 Si1 K1 121.65(3) 9_455 1_455 ?
K1 Si1 K1 75.74(3) 10_455 1_455 ?
K1 Si1 K1 158.84(6) 10 1_455 ?
F2 Ta1 F2 153.87(12) . 2 ?
F2 Ta1 F2 92.72(13) . 11 ?
F2 Ta1 F2 81.38(13) 2 11 ?
F2 Ta1 F2 81.39(13) . 12 ?
F2 Ta1 F2 92.73(13) 2 12 ?
F2 Ta1 F2 153.87(12) 11 12 ?
F2 Ta1 F4 125.16(8) . 2 ?
F2 Ta1 F4 77.47(9) 2 2 ?
F2 Ta1 F4 125.16(8) 11 2 ?
F2 Ta1 F4 77.47(9) 12 2 ?
F2 Ta1 F4 77.47(9) . . ?
F2 Ta1 F4 125.16(8) 2 . ?
F2 Ta1 F4 77.47(9) 11 . ?
F2 Ta1 F4 125.16(8) 12 . ?
F4 Ta1 F4 74.9(2) 2 . ?
F2 Ta1 F6 76.93(6) . . ?
F2 Ta1 F6 76.93(6) 2 . ?
F2 Ta1 F6 76.93(6) 11 . ?
F2 Ta1 F6 76.93(6) 12 . ?
F4 Ta1 F6 142.56(10) 2 . ?
F4 Ta1 F6 142.56(10) . . ?
F2 Ta1 K2 49.28(6) . 1_655 ?
F2 Ta1 K2 111.90(6) 2 1_655 ?
F2 Ta1 K2 49.28(6) 11 1_655 ?
F2 Ta1 K2 111.90(6) 12 1_655 ?
F4 Ta1 K2 165.60(10) 2 1_655 ?
F4 Ta1 K2 90.71(10) . 1_655 ?
F6 Ta1 K2 51.845(18) . 1_655 ?
F2 Ta1 K2 111.90(6) . . ?
F2 Ta1 K2 49.28(6) 2 . ?
F2 Ta1 K2 111.90(6) 11 . ?
F2 Ta1 K2 49.28(6) 12 . ?
F4 Ta1 K2 90.71(10) 2 . ?
F4 Ta1 K2 165.60(10) . . ?
F6 Ta1 K2 51.845(18) . . ?
K2 Ta1 K2 103.69(4) 1_655 . ?
F2 Ta1 Na2 103.07(6) . 5_545 ?
F2 Ta1 Na2 103.07(6) 2 5_545 ?
F2 Ta1 Na2 103.07(6) 11 5_545 ?
F2 Ta1 Na2 103.07(6) 12 5_545 ?
F4 Ta1 Na2 37.44(10) 2 5_545 ?
F4 Ta1 Na2 37.44(10) . 5_545 ?
F6 Ta1 Na2 180.0 . 5_545 ?
K2 Ta1 Na2 128.155(18) 1_655 5_545 ?
K2 Ta1 Na2 128.155(18) . 5_545 ?
F2 Ta1 K1 119.69(6) . 2 ?
F2 Ta1 K1 42.78(6) 2 2 ?
F2 Ta1 K1 42.78(6) 11 2 ?
F2 Ta1 K1 119.69(6) 12 2 ?
F4 Ta1 K1 114.78(4) 2 2 ?
F4 Ta1 K1 114.78(4) . 2 ?
F6 Ta1 K1 58.132(16) . 2 ?
K2 Ta1 K1 70.963(12) 1_655 2 ?
K2 Ta1 K1 70.963(12) . 2 ?
Na2 Ta1 K1 121.868(16) 5_545 2 ?
F2 Ta1 K1 42.78(6) . . ?
F2 Ta1 K1 119.69(6) 2 . ?
F2 Ta1 K1 119.69(6) 11 . ?
F2 Ta1 K1 42.78(6) 12 . ?
F4 Ta1 K1 114.78(4) 2 . ?
F4 Ta1 K1 114.78(4) . . ?
F6 Ta1 K1 58.132(16) . . ?
K2 Ta1 K1 70.964(12) 1_655 . ?
K2 Ta1 K1 70.964(12) . . ?
Na2 Ta1 K1 121.868(16) 5_545 . ?
K1 Ta1 K1 116.26(3) 2 . ?
F2 K1 F2 71.06(10) 13 8_455 ?
F2 K1 F3 145.24(8) 13 3_455 ?
F2 K1 F3 98.74(7) 8_455 3_455 ?
F2 K1 F3 98.74(7) 13 1_655 ?
F2 K1 F3 145.24(8) 8_455 1_655 ?
F3 K1 F3 70.36(10) 3_455 1_655 ?
F2 K1 F2 97.69(5) 13 12 ?
F2 K1 F2 68.50(7) 8_455 12 ?
F3 K1 F2 109.51(7) 3_455 12 ?
F3 K1 F2 146.09(8) 1_655 12 ?
F2 K1 F2 68.50(7) 13 . ?
F2 K1 F2 97.69(5) 8_455 . ?
F3 K1 F2 146.09(8) 3_455 . ?
F3 K1 F2 109.51(7) 1_655 . ?
F2 K1 F2 51.00(8) 12 . ?
F2 K1 F1 142.35(8) 13 . ?
F2 K1 F1 71.73(7) 8_455 . ?
F3 K1 F1 47.96(7) 3_455 . ?
F3 K1 F1 115.22(8) 1_655 . ?
F2 K1 F1 63.02(7) 12 . ?
F2 K1 F1 111.41(8) . . ?
F2 K1 F1 71.73(7) 13 1_655 ?
F2 K1 F1 142.35(8) 8_455 1_655 ?
F3 K1 F1 115.22(8) 3_455 1_655 ?
F3 K1 F1 47.95(7) 1_655 1_655 ?
F2 K1 F1 111.41(8) 12 1_655 ?
F2 K1 F1 63.02(7) . 1_655 ?
F1 K1 F1 143.96(12) . 1_655 ?
F2 K1 F4 49.23(7) 13 13 ?
F2 K1 F4 89.22(8) 8_455 13 ?
F3 K1 F4 99.00(8) 3_455 13 ?
F3 K1 F4 61.49(8) 1_655 13 ?
F2 K1 F4 145.78(8) 12 13 ?
F2 K1 F4 110.69(7) . 13 ?
F1 K1 F4 135.55(9) . 13 ?
F1 K1 F4 70.59(8) 1_655 13 ?
F2 K1 F4 89.22(8) 13 14_455 ?
F2 K1 F4 49.23(7) 8_455 14_455 ?
F3 K1 F4 61.49(8) 3_455 14_455 ?
F3 K1 F4 99.00(8) 1_655 14_455 ?
F2 K1 F4 110.69(7) 12 14_455 ?
F2 K1 F4 145.78(8) . 14_455 ?
F1 K1 F4 70.59(8) . 14_455 ?
F1 K1 F4 135.55(9) 1_655 14_455 ?
F4 K1 F4 66.74(11) 13 14_455 ?
F2 K1 F5 170.00(7) 13 3_455 ?
F2 K1 F5 114.69(7) 8_455 3_455 ?
F3 K1 F5 44.04(7) 3_455 3_455 ?
F3 K1 F5 80.99(7) 1_655 3_455 ?
F2 K1 F5 77.81(6) 12 3_455 ?
F2 K1 F5 102.06(7) . 3_455 ?
F1 K1 F5 43.05(7) . 3_455 ?
F1 K1 F5 101.38(8) 1_655 3_455 ?
F4 K1 F5 136.28(8) 13 3_455 ?
F4 K1 F5 100.71(8) 14_455 3_455 ?
F2 K1 F5 114.69(7) 13 1_655 ?
F2 K1 F5 170.00(7) 8_455 1_655 ?
F3 K1 F5 80.99(7) 3_455 1_655 ?
F3 K1 F5 44.04(7) 1_655 1_655 ?
F2 K1 F5 102.06(7) 12 1_655 ?
F2 K1 F5 77.81(6) . 1_655 ?
F1 K1 F5 101.38(8) . 1_655 ?
F1 K1 F5 43.05(7) 1_655 1_655 ?
F4 K1 F5 100.71(8) 13 1_655 ?
F4 K1 F5 136.28(8) 14_455 1_655 ?
F5 K1 F5 58.42(9) 3_455 1_655 ?
F1 K2 F1 159.28(13) . 2_455 ?
F1 K2 F2 67.80(6) . 12 ?
F1 K2 F2 127.66(6) 2_455 12 ?
F1 K2 F2 127.66(6) . 2 ?
F1 K2 F2 67.80(6) 2_455 2 ?
F2 K2 F2 60.34(9) 12 2 ?
F1 K2 F2 127.66(6) . 11_455 ?
F1 K2 F2 67.80(6) 2_455 11_455 ?
F2 K2 F2 99.19(10) 12 11_455 ?
F2 K2 F2 69.79(9) 2 11_455 ?
F1 K2 F2 67.80(6) . 1_455 ?
F1 K2 F2 127.66(6) 2_455 1_455 ?
F2 K2 F2 69.79(9) 12 1_455 ?
F2 K2 F2 99.19(10) 2 1_455 ?
F2 K2 F2 60.34(9) 11_455 1_455 ?
F1 K2 F6 90.723(14) . . ?
F1 K2 F6 90.723(14) 2_455 . ?
F2 K2 F6 51.96(7) 12 . ?
F2 K2 F6 51.96(7) 2 . ?
F2 K2 F6 121.68(8) 11_455 . ?
F2 K2 F6 121.68(8) 1_455 . ?
F1 K2 F6 90.723(14) . 1_455 ?
F1 K2 F6 90.723(14) 2_455 1_455 ?
F2 K2 F6 121.68(8) 12 1_455 ?
F2 K2 F6 121.68(8) 2 1_455 ?
F2 K2 F6 51.96(7) 11_455 1_455 ?
F2 K2 F6 51.96(7) 1_455 1_455 ?
F6 K2 F6 171.95(16) . 1_455 ?
F1 K2 F5 112.33(8) . 11 ?
F1 K2 F5 49.56(7) 2_455 11 ?
F2 K2 F5 169.02(8) 12 11 ?
F2 K2 F5 117.14(7) 2 11 ?
F2 K2 F5 89.28(6) 11_455 11 ?
F2 K2 F5 120.85(7) 1_455 11 ?
F6 K2 F5 117.47(9) . 11 ?
F6 K2 F5 69.13(8) 1_455 11 ?
F1 K2 F5 112.33(8) . 9_455 ?
F1 K2 F5 49.56(7) 2_455 9_455 ?
F2 K2 F5 120.85(7) 12 9_455 ?
F2 K2 F5 89.28(6) 2 9_455 ?
F2 K2 F5 117.14(7) 11_455 9_455 ?
F2 K2 F5 169.02(8) 1_455 9_455 ?
F6 K2 F5 69.13(8) . 9_455 ?
F6 K2 F5 117.47(9) 1_455 9_455 ?
F5 K2 F5 48.38(11) 11 9_455 ?
F1 K2 F5 49.56(7) . . ?
F1 K2 F5 112.33(8) 2_455 . ?
F2 K2 F5 117.14(7) 12 . ?
F2 K2 F5 169.02(8) 2 . ?
F2 K2 F5 120.85(7) 11_455 . ?
F2 K2 F5 89.28(6) 1_455 . ?
F6 K2 F5 117.47(9) . . ?
F6 K2 F5 69.13(8) 1_455 . ?
F5 K2 F5 63.04(10) 11 . ?
F5 K2 F5 83.25(10) 9_455 . ?
F1 K2 F5 49.56(7) . 3_455 ?
F1 K2 F5 112.33(8) 2_455 3_455 ?
F2 K2 F5 89.28(6) 12 3_455 ?
F2 K2 F5 120.85(7) 2 3_455 ?
F2 K2 F5 169.02(8) 11_455 3_455 ?
F2 K2 F5 117.14(7) 1_455 3_455 ?
F6 K2 F5 69.13(8) . 3_455 ?
F6 K2 F5 117.47(9) 1_455 3_455 ?
F5 K2 F5 83.25(10) 11 3_455 ?
F5 K2 F5 63.04(10) 9_455 3_455 ?
F5 K2 F5 48.38(11) . 3_455 ?
F5 Na1 F5 180.00(11) 9_455 1_655 ?
F5 Na1 F5 95.23(16) 9_455 11_655 ?
F5 Na1 F5 84.77(16) 1_655 11_655 ?
F5 Na1 F5 84.77(16) 9_455 3_455 ?
F5 Na1 F5 95.23(16) 1_655 3_455 ?
F5 Na1 F5 180.00(14) 11_655 3_455 ?
F5 Na1 F6 90.0 9_455 . ?
F5 Na1 F6 90.0 1_655 . ?
F5 Na1 F6 90.0 11_655 . ?
F5 Na1 F6 90.0 3_455 . ?
F5 Na1 F6 90.0 9_455 9 ?
F5 Na1 F6 90.0 1_655 9 ?
F5 Na1 F6 90.0 11_655 9 ?
F5 Na1 F6 90.0 3_455 9 ?
F6 Na1 F6 180.0 . 9 ?
F5 Na1 K2 53.99(6) 9_455 . ?
F5 Na1 K2 126.01(6) 1_655 . ?
F5 Na1 K2 126.01(5) 11_655 . ?
F5 Na1 K2 53.99(6) 3_455 . ?
F6 Na1 K2 52.738(18) . . ?
F6 Na1 K2 127.262(18) 9 . ?
F5 Na1 K2 126.01(6) 9_455 1_655 ?
F5 Na1 K2 53.99(6) 1_655 1_655 ?
F5 Na1 K2 53.99(5) 11_655 1_655 ?
F5 Na1 K2 126.01(6) 3_455 1_655 ?
F6 Na1 K2 52.738(18) . 1_655 ?
F6 Na1 K2 127.262(18) 9 1_655 ?
K2 Na1 K2 105.48(4) . 1_655 ?
F5 Na1 K2 53.99(6) 9_455 9_455 ?
F5 Na1 K2 126.01(6) 1_655 9_455 ?
F5 Na1 K2 126.01(6) 11_655 9_455 ?
F5 Na1 K2 53.99(5) 3_455 9_455 ?
F6 Na1 K2 127.262(18) . 9_455 ?
F6 Na1 K2 52.738(18) 9 9_455 ?
K2 Na1 K2 74.52(4) . 9_455 ?
K2 Na1 K2 180.00(4) 1_655 9_455 ?
F5 Na1 K2 126.01(6) 9_455 9 ?
F5 Na1 K2 53.99(6) 1_655 9 ?
F5 Na1 K2 53.99(5) 11_655 9 ?
F5 Na1 K2 126.01(5) 3_455 9 ?
F6 Na1 K2 127.262(18) . 9 ?
F6 Na1 K2 52.738(18) 9 9 ?
K2 Na1 K2 180.0 . 9 ?
K2 Na1 K2 74.52(4) 1_655 9 ?
K2 Na1 K2 105.48(4) 9_455 9 ?
F5 Na1 K1 55.86(6) 9_455 9 ?
F5 Na1 K1 124.14(6) 1_655 9 ?
F5 Na1 K1 55.86(6) 11_655 9 ?
F5 Na1 K1 124.14(6) 3_455 9 ?
F6 Na1 K1 123.643(16) . 9 ?
F6 Na1 K1 56.357(16) 9 9 ?
K2 Na1 K1 109.599(12) . 9 ?
K2 Na1 K1 109.599(12) 1_655 9 ?
K2 Na1 K1 70.401(12) 9_455 9 ?
K2 Na1 K1 70.401(12) 9 9 ?
F5 Na1 K1 124.14(6) 9_455 10 ?
F5 Na1 K1 55.86(6) 1_655 10 ?
F5 Na1 K1 124.14(6) 11_655 10 ?
F5 Na1 K1 55.86(6) 3_455 10 ?
F6 Na1 K1 123.643(16) . 10 ?
F6 Na1 K1 56.357(16) 9 10 ?
K2 Na1 K1 109.599(12) . 10 ?
K2 Na1 K1 109.599(12) 1_655 10 ?
K2 Na1 K1 70.401(12) 9_455 10 ?
K2 Na1 K1 70.401(12) 9 10 ?
K1 Na1 K1 112.71(3) 9 10 ?
F3 Na2 F3 61.12(14) 9_465 11_565 ?
F3 Na2 F3 118.88(14) 9_465 3_455 ?
F3 Na2 F3 180.0 11_565 3_455 ?
F3 Na2 F3 180.00(12) 9_465 . ?
F3 Na2 F3 118.88(14) 11_565 . ?
F3 Na2 F3 61.12(14) 3_455 . ?
F3 Na2 F4 76.19(4) 9_465 14_455 ?
F3 Na2 F4 103.81(4) 11_565 14_455 ?
F3 Na2 F4 76.19(4) 3_455 14_455 ?
F3 Na2 F4 103.81(4) . 14_455 ?
F3 Na2 F4 103.81(4) 9_465 6_454 ?
F3 Na2 F4 76.19(4) 11_565 6_454 ?
F3 Na2 F4 103.81(4) 3_455 6_454 ?
F3 Na2 F4 76.19(4) . 6_454 ?
F4 Na2 F4 180.0 14_455 6_454 ?
F3 Na2 F4 103.81(4) 9_465 13_455 ?
F3 Na2 F4 76.19(4) 11_565 13_455 ?
F3 Na2 F4 103.81(4) 3_455 13_455 ?
F3 Na2 F4 76.19(4) . 13_455 ?
F4 Na2 F4 55.99(14) 14_455 13_455 ?
F4 Na2 F4 124.01(14) 6_454 13_455 ?
F3 Na2 F4 76.19(4) 9_465 5_454 ?
F3 Na2 F4 103.81(4) 11_565 5_454 ?
F3 Na2 F4 76.19(4) 3_455 5_454 ?
F3 Na2 F4 103.81(4) . 5_454 ?
F4 Na2 F4 124.01(14) 14_455 5_454 ?
F4 Na2 F4 55.99(14) 6_454 5_454 ?
F4 Na2 F4 180.0 13_455 5_454 ?
F3 Na2 Si1 149.44(7) 9_465 . ?
F3 Na2 Si1 149.44(7) 11_565 . ?
F3 Na2 Si1 30.56(7) 3_455 . ?
F3 Na2 Si1 30.56(7) . . ?
F4 Na2 Si1 90.0 14_455 . ?
F4 Na2 Si1 90.0 6_454 . ?
F4 Na2 Si1 90.0 13_455 . ?
F4 Na2 Si1 90.0 5_454 . ?
F3 Na2 Si1 30.56(7) 9_465 9_465 ?
F3 Na2 Si1 30.56(7) 11_565 9_465 ?
F3 Na2 Si1 149.44(7) 3_455 9_465 ?
F3 Na2 Si1 149.44(7) . 9_465 ?
F4 Na2 Si1 90.0 14_455 9_465 ?
F4 Na2 Si1 90.0 6_454 9_465 ?
F4 Na2 Si1 90.0 13_455 9_465 ?
F4 Na2 Si1 90.0 5_454 9_465 ?
Si1 Na2 Si1 180.0 . 9_465 ?
F3 Na2 Ta1 90.0 9_465 5_454 ?
F3 Na2 Ta1 90.0 11_565 5_454 ?
F3 Na2 Ta1 90.0 3_455 5_454 ?
F3 Na2 Ta1 90.0 . 5_454 ?
F4 Na2 Ta1 152.01(7) 14_455 5_454 ?
F4 Na2 Ta1 27.99(7) 6_454 5_454 ?
F4 Na2 Ta1 152.01(7) 13_455 5_454 ?
F4 Na2 Ta1 27.99(7) 5_454 5_454 ?
Si1 Na2 Ta1 90.0 . 5_454 ?
Si1 Na2 Ta1 90.0 9_465 5_454 ?
F3 Na2 Ta1 90.0 9_465 13_455 ?
F3 Na2 Ta1 90.0 11_565 13_455 ?
F3 Na2 Ta1 90.0 3_455 13_455 ?
F3 Na2 Ta1 90.0 . 13_455 ?
F4 Na2 Ta1 27.99(7) 14_455 13_455 ?
F4 Na2 Ta1 152.01(7) 6_454 13_455 ?
F4 Na2 Ta1 27.99(7) 13_455 13_455 ?
F4 Na2 Ta1 152.01(7) 5_454 13_455 ?
Si1 Na2 Ta1 90.0 . 13_455 ?
Si1 Na2 Ta1 90.0 9_465 13_455 ?
Ta1 Na2 Ta1 180.0 5_454 13_455 ?
Si1 F1 K2 100.97(14) . . ?
Si1 F1 K1 101.57(6) . 1_455 ?
K2 F1 K1 101.13(6) . 1_455 ?
Si1 F1 K1 101.57(6) . . ?
K2 F1 K1 101.14(6) . . ?
K1 F1 K1 143.96(12) 1_455 . ?
Ta1 F2 K1 121.46(9) . 13 ?
Ta1 F2 K2 98.97(8) . 1_655 ?
K1 F2 K2 109.27(8) 13 1_655 ?
Ta1 F2 K1 110.58(9) . . ?
K1 F2 K1 111.50(7) 13 . ?
K2 F2 K1 102.68(7) 1_655 . ?
Si1 F3 Na2 103.68(14) . . ?
Si1 F3 K1 106.99(9) . 10_455 ?
Na2 F3 K1 116.22(7) . 10_455 ?
Si1 F3 K1 106.99(9) . 1_455 ?
Na2 F3 K1 116.22(7) . 1_455 ?
K1 F3 K1 106.04(10) 10_455 1_455 ?
Ta1 F4 Na2 114.56(15) . 5_545 ?
Ta1 F4 K1 108.57(8) . 13 ?
Na2 F4 K1 106.02(7) 5_545 13 ?
Ta1 F4 K1 108.57(8) . 14_545 ?
Na2 F4 K1 106.02(7) 5_545 14_545 ?
K1 F4 K1 113.21(11) 13 14_545 ?
Si1 F5 Na1 176.49(19) . 1_455 ?
Si1 F5 K2 95.17(10) . . ?
Na1 F5 K2 87.15(7) 1_455 . ?
Si1 F5 K2 95.17(10) . 9_455 ?
Na1 F5 K2 87.15(7) 1_455 9_455 ?
K2 F5 K2 96.75(10) . 9_455 ?
Si1 F5 K1 86.41(9) . 1_455 ?
Na1 F5 K1 90.99(8) 1_455 1_455 ?
K2 F5 K1 89.58(3) . 1_455 ?
K2 F5 K1 173.30(9) 9_455 1_455 ?
Si1 F5 K1 86.41(9) . 10_455 ?
Na1 F5 K1 90.99(8) 1_455 10_455 ?
K2 F5 K1 173.30(9) . 10_455 ?
K2 F5 K1 89.58(3) 9_455 10_455 ?
K1 F5 K1 84.02(8) 1_455 10_455 ?
Ta1 F6 Na1 180.0 . . ?
Ta1 F6 K2 94.02(8) . 1_655 ?
Na1 F6 K2 85.98(8) . 1_655 ?
Ta1 F6 K2 94.03(8) . . ?
Na1 F6 K2 85.97(8) . . ?
K2 F6 K2 171.95(16) 1_655 . ?

loop_
_geom_bond_atom_site_label_1
_geom_bond_atom_site_label_2
_geom_bond_distance
_geom_bond_site_symmetry_2
_geom_bond_publ_flag
Si1 F1 1.665(3) 10 ?
Si1 F1 1.665(3) . ?
Si1 F3 1.678(3) 3_455 ?
Si1 F3 1.678(3) . ?
Si1 F5 1.702(3) . ?
Si1 F5 1.702(3) 3_455 ?
Si1 Na2 3.2076(17) . ?
Si1 K2 3.4842(16) . ?
Si1 K2 3.4842(16) 9_455 ?
Si1 K1 3.6996(8) 10_455 ?
Si1 K1 3.6996(8) 10 ?
Si1 K1 3.6996(8) 1_455 ?
Ta1 F2 1.925(2) . ?
Ta1 F2 1.925(2) 2 ?
Ta1 F2 1.925(2) 11 ?
Ta1 F2 1.925(2) 12 ?
Ta1 F4 1.932(3) 2 ?
Ta1 F4 1.932(3) . ?
Ta1 F6 2.032(4) . ?
Ta1 K2 3.6122(9) 1_655 ?
Ta1 K2 3.6122(9) . ?
Ta1 Na2 3.7442(4) 5_545 ?
Ta1 K1 4.0182(12) 2 ?
Ta1 K1 4.0182(12) . ?
K1 F2 2.728(2) 13 ?
K1 F2 2.728(2) 8_455 ?
K1 F3 2.843(2) 3_455 ?
K1 F3 2.843(2) 1_655 ?
K1 F2 2.915(2) 12 ?
K1 F2 2.915(2) . ?
K1 F1 2.9870(10) . ?
K1 F1 2.9870(10) 1_655 ?
K1 F4 3.028(2) 13 ?
K1 F4 3.028(2) 14_455 ?
K1 F5 3.393(3) 3_455 ?
K1 F5 3.393(3) 1_655 ?
K2 F1 2.760(3) . ?
K2 F1 2.760(3) 2_455 ?
K2 F2 2.772(2) 12 ?
K2 F2 2.772(2) 2 ?
K2 F2 2.772(2) 11_455 ?
K2 F2 2.772(2) 1_455 ?
K2 F6 2.8475(3) . ?
K2 F6 2.8475(3) 1_455 ?
K2 F5 2.891(2) 11 ?
K2 F5 2.891(2) 9_455 ?
K2 F5 2.891(2) . ?
K2 F5 2.891(2) 3_455 ?
Na1 F5 2.242(3) 9_455 ?
Na1 F5 2.242(3) 1_655 ?
Na1 F5 2.242(3) 11_655 ?
Na1 F5 2.242(3) 3_455 ?
Na1 F6 2.361(4) . ?
Na1 F6 2.361(4) 9 ?
Na1 K2 3.5690(9) 1_655 ?
Na1 K2 3.5690(9) 9_455 ?
Na1 K2 3.5690(9) 9 ?
Na1 K1 4.0991(12) 9 ?
Na1 K1 4.0991(12) 10 ?
Na2 F3 2.365(3) 9_465 ?
Na2 F3 2.365(3) 11_565 ?
Na2 F3 2.365(3) 3_455 ?
Na2 F3 2.365(3) . ?
Na2 F4 2.503(3) 14_455 ?
Na2 F4 2.503(3) 6_454 ?
Na2 F4 2.503(3) 13_455 ?
Na2 F4 2.503(3) 5_454 ?
Na2 Si1 3.2077(17) 9_465 ?
Na2 Ta1 3.7442(4) 5_454 ?
Na2 Ta1 3.7442(4) 13_455 ?
F1 K1 2.9870(10) 1_455 ?
F2 K1 2.729(2) 13 ?
F2 K2 2.772(2) 1_655 ?
F3 K1 2.843(2) 10_455 ?
F3 K1 2.843(2) 1_455 ?
F4 Na2 2.503(3) 5_545 ?
F4 K1 3.028(2) 13 ?
F4 K1 3.028(2) 14_545 ?
F5 Na1 2.242(3) 1_455 ?
F5 K2 2.891(2) 9_455 ?
F5 K1 3.393(3) 1_455 ?
F5 K1 3.393(3) 10_455 ?
F6 K2 2.8475(3) 1_655 ?
